data_2221182
loop_
_publ_author_name
'Yal\,c\?in, \,Serife P\?inar'
'Akkurt, Mehmet'
'Jarrahpour, Aliasghar'
'Ebrahimi, Edris'
'B\"uy\"ukg\"ung\"or, Orhan'

_publ_section_title
;
 4-(9-Anthryl)-1-(2-methoxyphenyl)spiro[azetidin-3,9'-xanthen]-2-one
;
_journal_coeditor_code SJ2572
_journal_issue 3
_journal_name_full 'Acta Crystallographica Section E'
_journal_page_first o626
_journal_page_last o627
_journal_paper_doi 10.1107/S1600536809005200
_journal_volume 65
_journal_year 2009
_chemical_formula_iupac 'C36 H25 N O3'
_chemical_formula_moiety 'C36 H25 N O3'
_chemical_formula_sum 'C36 H25 N O3'
_chemical_formula_weight 519.57
_chemical_name_systematic ?
_space_group_IT_number 14
_symmetry_cell_setting monoclinic
_symmetry_space_group_name_Hall '-P 2ybc'
_symmetry_space_group_name_H-M 'P 1 21/c 1'
_atom_sites_solution_hydrogens geom
_atom_sites_solution_primary direct
_atom_sites_solution_secondary difmap
_cell_angle_alpha 90
_cell_angle_beta 106.536(2)
_cell_angle_gamma 90
_cell_formula_units_Z 4
_cell_length_a 11.8496(3)
_cell_length_b 15.3168(5)
_cell_length_c 14.9883(4)
_cell_measurement_reflns_used 32362
_cell_measurement_temperature 295(2)
_cell_measurement_theta_max 28.04
_cell_measurement_theta_min 1.42
_cell_volume 2607.84(13)
_computing_cell_refinement 'X-AREA (Stoe & Cie, 2002)'
_computing_data_collection 'X-AREA (Stoe & Cie, 2002)'
_computing_data_reduction 'X-RED32 (Stoe & Cie, 2002)'
_computing_molecular_graphics 'ORTEP-3 (Farrugia, 1997)'
_computing_publication_material 'WinGX (Farrugia, 1999)'
_computing_structure_refinement 'SHELXL97 (Sheldrick, 2008)'
_computing_structure_solution 'SIR97 (Altomare <i>et al.</i>,  1999)'
_diffrn_ambient_temperature 295(2)
_diffrn_detector_area_resol_mean 6.67
_diffrn_measured_fraction_theta_full 1.000
_diffrn_measured_fraction_theta_max 1.000
_diffrn_measurement_device '2-circle goniometer'
_diffrn_measurement_device_type 'STOE IPDS-II'
_diffrn_measurement_method '\w scans'
_diffrn_radiation_monochromator 'plane graphite'
_diffrn_radiation_type 'Mo K\a'
_diffrn_radiation_wavelength 0.71073
_diffrn_reflns_av_R_equivalents 0.0542
_diffrn_reflns_av_sigmaI/netI 0.0275
_diffrn_reflns_limit_h_max 14
_diffrn_reflns_limit_h_min -14
_diffrn_reflns_limit_k_max 19
_diffrn_reflns_limit_k_min -19
_diffrn_reflns_limit_l_max 18
_diffrn_reflns_limit_l_min -18
_diffrn_reflns_number 32362
_diffrn_reflns_reduction_process
;
;
_diffrn_reflns_theta_full 26.50
_diffrn_reflns_theta_max 26.50
_diffrn_reflns_theta_min 1.79
_diffrn_standards_number 0
_exptl_absorpt_coefficient_mu 0.084
_exptl_absorpt_correction_T_max 0.955
_exptl_absorpt_correction_T_min 0.950
_exptl_absorpt_correction_type integration
_exptl_absorpt_process_details '(X-RED32; Stoe & Cie, 2002)'
_exptl_crystal_colour colourless
_exptl_crystal_density_diffrn 1.323
_exptl_crystal_density_method 'Not Measured'
_exptl_crystal_description prism
_exptl_crystal_F_000 1088
_exptl_crystal_size_max 0.620
_exptl_crystal_size_mid 0.587
_exptl_crystal_size_min 0.560
_refine_diff_density_max 0.162
_refine_diff_density_min -0.158
_refine_ls_extinction_coef 0.0105(9)
_refine_ls_extinction_expression FC^*^=KFC[1+0.001XFC^2^\L^3^/SIN(2\Q)]^-1/4^
_refine_ls_extinction_method shelxl
_refine_ls_goodness_of_fit_ref 1.040
_refine_ls_hydrogen_treatment constr
_refine_ls_matrix_type full
_refine_ls_number_parameters 363
_refine_ls_number_reflns 5399
_refine_ls_number_restraints 0
_refine_ls_restrained_S_all 1.040
_refine_ls_R_factor_all 0.0555
_refine_ls_R_factor_gt 0.0408
_refine_ls_shift/su_max 0.000
_refine_ls_shift/su_mean 0.000
_refine_ls_structure_factor_coef Fsqd
_refine_ls_weighting_details 'calc w=1/[\s^2^(Fo^2^)+(0.0480P)^2^+0.3336P] where P=(Fo^2^+2Fc^2^)/3'
_refine_ls_weighting_scheme calc
_refine_ls_wR_factor_gt 0.0987
_refine_ls_wR_factor_ref 0.1058
_reflns_number_gt 4314
_reflns_number_total 5399
_reflns_threshold_expression I>2\s(I)
_cod_data_source_file sj2572.cif
_cod_data_source_block I
_cod_original_sg_symbol_H-M 'P 21/c'
_cod_database_code 2221182
_cod_database_fobs_code 2221182

loop_
_symmetry_equiv_pos_site_id
_symmetry_equiv_pos_as_xyz
1 x,y,z
2 -x,1/2+y,1/2-z
3 -x,-y,-z
4 x,1/2-y,1/2+z

loop_
_atom_site_aniso_label
_atom_site_aniso_U_11
_atom_site_aniso_U_22
_atom_site_aniso_U_33
_atom_site_aniso_U_12
_atom_site_aniso_U_13
_atom_site_aniso_U_23
O1 0.0557(6) 0.0655(7) 0.0769(8) -0.0070(5) 0.0011(5) -0.0118(6)
O2 0.0716(7) 0.0750(7) 0.0390(5) -0.0004(5) -0.0009(5) 0.0127(5)
O3 0.0614(6) 0.0611(6) 0.0668(7) -0.0036(5) -0.0031(5) 0.0181(5)
N1 0.0486(6) 0.0482(6) 0.0351(5) -0.0030(5) 0.0014(4) 0.0024(5)
C1 0.0472(7) 0.0424(7) 0.0483(7) -0.0006(5) 0.0123(6) -0.0015(6)
C2 0.0488(8) 0.0543(8) 0.0643(9) 0.0050(6) 0.0106(7) -0.0072(7)
C3 0.0470(8) 0.0730(11) 0.1011(14) 0.0045(7) 0.0142(9) -0.0145(10)
C4 0.0643(11) 0.0941(14) 0.1214(18) -0.0015(10) 0.0499(12) -0.0093(13)
C5 0.0783(12) 0.0893(13) 0.0844(13) -0.0026(10) 0.0464(10) -0.0024(10)
C6 0.0645(9) 0.0543(8) 0.0581(8) -0.0024(7) 0.0280(7) 0.0001(7)
C7 0.0828(11) 0.0667(10) 0.0409(7) 0.0005(8) 0.0217(7) 0.0020(7)
C8 0.0677(9) 0.0498(7) 0.0371(7) 0.0005(6) 0.0073(6) 0.0024(6)
C9 0.0905(12) 0.0628(9) 0.0369(7) 0.0051(8) -0.0019(7) 0.0024(7)
C10 0.0688(11) 0.0703(10) 0.0527(9) 0.0068(8) -0.0147(8) 0.0012(8)
C11 0.0511(8) 0.0640(10) 0.0661(10) 0.0047(7) -0.0039(7) 0.0028(8)
C12 0.0486(7) 0.0551(8) 0.0467(7) 0.0010(6) 0.0044(6) 0.0021(6)
C13 0.0502(7) 0.0416(6) 0.0372(6) 0.0000(5) 0.0047(5) 0.0018(5)
C14 0.0448(6) 0.0403(6) 0.0363(6) 0.0001(5) 0.0068(5) 0.0029(5)
C15 0.0424(6) 0.0437(7) 0.0350(6) 0.0007(5) 0.0039(5) 0.0011(5)
C16 0.0488(7) 0.0452(7) 0.0349(6) 0.0010(5) 0.0080(5) 0.0035(5)
C17 0.0617(8) 0.0447(7) 0.0355(6) 0.0024(6) 0.0101(6) 0.0052(5)
C18 0.0751(10) 0.0520(8) 0.0581(9) 0.0089(7) 0.0254(7) 0.0086(7)
C19 0.1100(14) 0.0555(9) 0.0693(11) 0.0218(10) 0.0410(10) 0.0092(8)
C20 0.1310(17) 0.0479(9) 0.0537(9) 0.0050(10) 0.0247(10) -0.0042(7)
C21 0.0950(12) 0.0539(9) 0.0527(9) -0.0102(9) 0.0044(8) -0.0038(7)
C22 0.0668(9) 0.0511(8) 0.0414(7) -0.0004(7) 0.0042(6) 0.0011(6)
C23 0.0528(8) 0.0527(8) 0.0530(8) 0.0018(6) 0.0078(6) 0.0082(7)
C24 0.0490(8) 0.0744(11) 0.0828(11) 0.0058(7) 0.0144(8) 0.0221(9)
C25 0.0716(11) 0.0748(12) 0.0890(13) 0.0240(9) 0.0378(10) 0.0247(10)
C26 0.0927(12) 0.0606(10) 0.0748(11) 0.0173(9) 0.0411(10) 0.0069(8)
C27 0.0733(9) 0.0505(8) 0.0576(9) 0.0016(7) 0.0269(7) 0.0007(7)
C28 0.0545(8) 0.0471(7) 0.0412(7) 0.0013(6) 0.0141(6) 0.0063(6)
C29 0.0527(7) 0.0509(7) 0.0366(6) 0.0032(6) 0.0077(5) 0.0025(6)
C30 0.0470(7) 0.0505(7) 0.0401(7) -0.0019(6) 0.0073(5) -0.0051(6)
C31 0.0560(8) 0.0654(9) 0.0476(8) -0.0018(7) -0.0004(6) -0.0011(7)
C32 0.0479(8) 0.0869(12) 0.0600(9) -0.0063(8) 0.0025(7) -0.0119(9)
C33 0.0535(8) 0.0846(12) 0.0700(10) -0.0185(8) 0.0185(7) -0.0104(9)
C34 0.0654(9) 0.0606(9) 0.0635(9) -0.0097(7) 0.0218(8) 0.0011(7)
C35 0.0507(7) 0.0529(8) 0.0466(7) -0.0011(6) 0.0100(6) -0.0024(6)
C36 0.1148(17) 0.1056(17) 0.0883(15) -0.0211(13) -0.0180(13) 0.0514(13)

loop_
_atom_site_type_symbol
_atom_site_label
_atom_site_fract_x
_atom_site_fract_y
_atom_site_fract_z
_atom_site_U_iso_or_equiv
_atom_site_thermal_displace_type
_atom_site_calc_flag
_atom_site_refinement_flags
_atom_site_occupancy
O O1 -0.01289(9) 0.44378(8) 0.31404(8) 0.0697(4) Uani . . 1.000
O O2 0.36695(10) 0.55177(7) 0.51655(7) 0.0653(4) Uani . . 1.000
O O3 0.30250(9) 0.78834(7) 0.27655(8) 0.0675(4) Uani . . 1.000
N N1 0.33576(9) 0.64088(7) 0.38357(7) 0.0461(3) Uani . . 1.000
C C1 0.36306(11) 0.58740(9) 0.19255(9) 0.0462(4) Uani . . 1.000
C C2 0.47171(12) 0.57344(10) 0.26356(11) 0.0569(5) Uani . . 1.000
C C3 0.57582(14) 0.56915(12) 0.24285(15) 0.0751(7) Uani . . 1.000
C C4 0.58118(17) 0.57587(14) 0.15052(17) 0.0884(8) Uani . . 1.000
C C5 0.48186(17) 0.58388(13) 0.08111(15) 0.0792(7) Uani . . 1.000
C C6 0.36987(14) 0.58871(10) 0.09806(11) 0.0568(5) Uani . . 1.000
C C7 0.26796(15) 0.59596(11) 0.02468(10) 0.0626(5) Uani . . 1.000
C C8 0.15810(13) 0.60135(9) 0.03888(9) 0.0531(4) Uani . . 1.000
C C9 0.05274(17) 0.60473(11) -0.03720(10) 0.0675(6) Uani . . 1.000
C C10 -0.05367(16) 0.60989(11) -0.02326(11) 0.0705(6) Uani . . 1.000
C C11 -0.06362(14) 0.61307(11) 0.06781(12) 0.0647(5) Uani . . 1.000
C C12 0.03379(12) 0.61083(9) 0.14315(10) 0.0520(4) Uani . . 1.000
C C13 0.14958(11) 0.60449(8) 0.13233(8) 0.0446(4) Uani . . 1.000
C C14 0.25263(11) 0.60084(8) 0.20881(8) 0.0415(3) Uani . . 1.000
C C15 0.23391(11) 0.62055(8) 0.30239(8) 0.0418(4) Uani . . 1.000
C C16 0.20143(11) 0.54586(8) 0.36502(8) 0.0438(4) Uani . . 1.000
C C17 0.19653(12) 0.45304(9) 0.33143(9) 0.0481(4) Uani . . 1.000
C C18 0.29543(15) 0.40863(10) 0.32265(11) 0.0604(5) Uani . . 1.000
C C19 0.28781(19) 0.32418(11) 0.28933(12) 0.0751(7) Uani . . 1.000
C C20 0.1806(2) 0.28190(11) 0.26398(12) 0.0779(7) Uani . . 1.000
C C21 0.08265(17) 0.32332(11) 0.27326(11) 0.0706(6) Uani . . 1.000
C C22 0.09090(13) 0.40801(10) 0.30662(9) 0.0554(5) Uani . . 1.000
C C23 -0.00679(12) 0.51767(10) 0.36724(10) 0.0543(5) Uani . . 1.000
C C24 -0.10730(14) 0.53833(12) 0.39252(13) 0.0696(6) Uani . . 1.000
C C25 -0.10924(16) 0.61064(12) 0.44524(14) 0.0754(7) Uani . . 1.000
C C26 -0.01121(17) 0.66294(12) 0.47321(13) 0.0725(6) Uani . . 1.000
C C27 0.08836(14) 0.64221(10) 0.44783(11) 0.0588(5) Uani . . 1.000
C C28 0.09329(12) 0.56874(9) 0.39433(9) 0.0475(4) Uani . . 1.000
C C29 0.31556(12) 0.57514(9) 0.43826(9) 0.0478(4) Uani . . 1.000
C C30 0.42510(11) 0.70525(9) 0.39776(9) 0.0469(4) Uani . . 1.000
C C31 0.53095(13) 0.69324(11) 0.46667(10) 0.0595(5) Uani . . 1.000
C C32 0.62199(13) 0.75191(12) 0.47606(12) 0.0676(6) Uani . . 1.000
C C33 0.60857(14) 0.82195(13) 0.41712(12) 0.0692(6) Uani . . 1.000
C C34 0.50341(14) 0.83551(11) 0.34932(11) 0.0625(5) Uani . . 1.000
C C35 0.41095(12) 0.77789(9) 0.33996(9) 0.0509(4) Uani . . 1.000
C C36 0.2984(2) 0.82970(17) 0.19185(16) 0.1126(9) Uani . . 1.000
H H2 0.47080 0.56720 0.32510 0.0680 Uiso calc R 1.000
H H3 0.64500 0.56160 0.29060 0.0900 Uiso calc R 1.000
H H4 0.65360 0.57470 0.13780 0.1060 Uiso calc R 1.000
H H5 0.48610 0.58640 0.02010 0.0950 Uiso calc R 1.000
H H7 0.27380 0.59720 -0.03590 0.0750 Uiso calc R 1.000
H H9 0.05840 0.60330 -0.09780 0.0810 Uiso calc R 1.000
H H10 -0.12090 0.61140 -0.07380 0.0850 Uiso calc R 1.000
H H11 -0.13780 0.61680 0.07700 0.0780 Uiso calc R 1.000
H H12 0.02460 0.61350 0.20270 0.0620 Uiso calc R 1.000
H H15 0.17610 0.66770 0.29470 0.0500 Uiso calc R 1.000
H H18 0.36820 0.43650 0.33960 0.0720 Uiso calc R 1.000
H H19 0.35490 0.29580 0.28400 0.0900 Uiso calc R 1.000
H H20 0.17520 0.22530 0.24060 0.0930 Uiso calc R 1.000
H H21 0.01050 0.29470 0.25720 0.0850 Uiso calc R 1.000
H H24 -0.17350 0.50290 0.37350 0.0840 Uiso calc R 1.000
H H25 -0.17670 0.62450 0.46220 0.0900 Uiso calc R 1.000
H H26 -0.01220 0.71220 0.50920 0.0870 Uiso calc R 1.000
H H27 0.15410 0.67820 0.46690 0.0700 Uiso calc R 1.000
H H31 0.54040 0.64550 0.50650 0.0710 Uiso calc R 1.000
H H32 0.69250 0.74390 0.52240 0.0810 Uiso calc R 1.000
H H33 0.67070 0.86060 0.42280 0.0830 Uiso calc R 1.000
H H34 0.49480 0.88350 0.30990 0.0750 Uiso calc R 1.000
H H36A 0.35790 0.80540 0.16710 0.1350 Uiso calc R 1.000
H H36B 0.31220 0.89110 0.20230 0.1350 Uiso calc R 1.000
H H36C 0.22230 0.82080 0.14840 0.1350 Uiso calc R 1.000

loop_
_atom_type_symbol
_atom_type_description
_atom_type_scat_dispersion_real
_atom_type_scat_dispersion_imag
_atom_type_scat_source
O O 0.0106 0.0060 'International Tables Vol C Tables 4.2.6.8 and 6.1.1.4'
N N 0.0061 0.0033 'International Tables Vol C Tables 4.2.6.8 and 6.1.1.4'
H H 0.0000 0.0000 'International Tables Vol C Tables 4.2.6.8 and 6.1.1.4'
C C 0.0033 0.0016 'International Tables Vol C Tables 4.2.6.8 and 6.1.1.4'

loop_
_exptl_crystal_face_index_h
_exptl_crystal_face_index_k
_exptl_crystal_face_index_l
_exptl_crystal_face_perp_dist
24 -3 -23 0.5431
-9 28 23 0.7022
-5 5 8 0.3500
24 -19 -28 0.1938
-9 12 19 0.2932
6 -19 12 0.5113
-5 -20 -4 0.3831
24 -7 -28 0.3584
23 17 -29 1.0275
6 2 -19 1.3334
-1 11 3 1.2550
9 -11 -19 0.1877
-1 -27 21 0.3443
5 -25 27 0.5246
1 -16 -17 0.6926
-10 -25 29 0.2364
11 14 -5 1.0265
-9 -17 1 0.4623
-9 -26 12 0.2105
-7 8 17 0.3210
-26 -21 10 0.9724
4 1 -8 0.8728

loop_
_geom_angle_atom_site_label_1
_geom_angle_atom_site_label_2
_geom_angle_atom_site_label_3
_geom_angle_site_symmetry_1
_geom_angle_site_symmetry_2
_geom_angle_site_symmetry_3
_geom_angle
_geom_angle_publ_flag
C22 O1 C23 . . . 118.22(12) no
C35 O3 C36 . . . 117.53(14) no
C15 N1 C29 . . . 95.58(10) no
C15 N1 C30 . . . 131.90(10) no
C29 N1 C30 . . . 132.50(11) no
C2 C1 C6 . . . 116.22(13) no
C2 C1 C14 . . . 125.01(12) no
C6 C1 C14 . . . 118.76(12) no
C1 C2 C3 . . . 121.35(15) no
C2 C3 C4 . . . 121.33(18) no
C3 C4 C5 . . . 119.8(2) no
C4 C5 C6 . . . 121.7(2) no
C1 C6 C5 . . . 119.39(15) no
C1 C6 C7 . . . 120.04(15) no
C5 C6 C7 . . . 120.56(16) no
C6 C7 C8 . . . 121.94(14) no
C7 C8 C9 . . . 121.75(13) no
C7 C8 C13 . . . 118.98(13) no
C9 C8 C13 . . . 119.27(14) no
C8 C9 C10 . . . 121.64(14) no
C9 C10 C11 . . . 119.84(16) no
C10 C11 C12 . . . 121.18(16) no
C11 C12 C13 . . . 121.34(13) no
C8 C13 C12 . . . 116.73(12) no
C8 C13 C14 . . . 120.30(12) no
C12 C13 C14 . . . 122.97(11) no
C1 C14 C13 . . . 119.54(11) no
C1 C14 C15 . . . 125.24(11) no
C13 C14 C15 . . . 114.97(11) no
N1 C15 C14 . . . 120.22(11) no
N1 C15 C16 . . . 86.79(8) no
C14 C15 C16 . . . 121.78(10) no
C15 C16 C17 . . . 118.29(10) no
C15 C16 C28 . . . 111.83(10) no
C15 C16 C29 . . . 84.32(9) no
C17 C16 C28 . . . 111.21(11) no
C17 C16 C29 . . . 117.04(11) no
C28 C16 C29 . . . 111.69(10) no
C16 C17 C18 . . . 122.67(13) no
C16 C17 C22 . . . 120.45(13) no
C18 C17 C22 . . . 116.87(13) no
C17 C18 C19 . . . 121.44(17) no
C18 C19 C20 . . . 119.99(19) no
C19 C20 C21 . . . 119.81(16) no
C20 C21 C22 . . . 119.88(17) no
O1 C22 C17 . . . 122.63(13) no
O1 C22 C21 . . . 115.38(15) no
C17 C22 C21 . . . 121.99(15) no
O1 C23 C24 . . . 116.07(14) no
O1 C23 C28 . . . 122.39(13) no
C24 C23 C28 . . . 121.54(14) no
C23 C24 C25 . . . 120.09(17) no
C24 C25 C26 . . . 119.84(18) no
C25 C26 C27 . . . 119.86(17) no
C26 C27 C28 . . . 121.70(15) no
C16 C28 C23 . . . 120.78(12) no
C16 C28 C27 . . . 122.24(13) no
C23 C28 C27 . . . 116.97(14) no
O2 C29 N1 . . . 132.46(13) no
O2 C29 C16 . . . 134.32(13) no
N1 C29 C16 . . . 93.16(10) no
N1 C30 C31 . . . 119.75(12) no
N1 C30 C35 . . . 120.70(12) no
C31 C30 C35 . . . 119.44(13) no
C30 C31 C32 . . . 120.19(15) no
C31 C32 C33 . . . 120.02(16) no
C32 C33 C34 . . . 120.47(17) no
C33 C34 C35 . . . 120.11(15) no
O3 C35 C30 . . . 116.59(12) no
O3 C35 C34 . . . 123.67(13) no
C30 C35 C34 . . . 119.73(13) no
C1 C2 H2 . . . 119.00 no
C3 C2 H2 . . . 119.00 no
C2 C3 H3 . . . 119.00 no
C4 C3 H3 . . . 119.00 no
C3 C4 H4 . . . 120.00 no
C5 C4 H4 . . . 120.00 no
C4 C5 H5 . . . 119.00 no
C6 C5 H5 . . . 119.00 no
C6 C7 H7 . . . 119.00 no
C8 C7 H7 . . . 119.00 no
C8 C9 H9 . . . 119.00 no
C10 C9 H9 . . . 119.00 no
C9 C10 H10 . . . 120.00 no
C11 C10 H10 . . . 120.00 no
C10 C11 H11 . . . 119.00 no
C12 C11 H11 . . . 119.00 no
C11 C12 H12 . . . 119.00 no
C13 C12 H12 . . . 119.00 no
N1 C15 H15 . . . 109.00 no
C14 C15 H15 . . . 109.00 no
C16 C15 H15 . . . 109.00 no
C17 C18 H18 . . . 119.00 no
C19 C18 H18 . . . 119.00 no
C18 C19 H19 . . . 120.00 no
C20 C19 H19 . . . 120.00 no
C19 C20 H20 . . . 120.00 no
C21 C20 H20 . . . 120.00 no
C20 C21 H21 . . . 120.00 no
C22 C21 H21 . . . 120.00 no
C23 C24 H24 . . . 120.00 no
C25 C24 H24 . . . 120.00 no
C24 C25 H25 . . . 120.00 no
C26 C25 H25 . . . 120.00 no
C25 C26 H26 . . . 120.00 no
C27 C26 H26 . . . 120.00 no
C26 C27 H27 . . . 119.00 no
C28 C27 H27 . . . 119.00 no
C30 C31 H31 . . . 120.00 no
C32 C31 H31 . . . 120.00 no
C31 C32 H32 . . . 120.00 no
C33 C32 H32 . . . 120.00 no
C32 C33 H33 . . . 120.00 no
C34 C33 H33 . . . 120.00 no
C33 C34 H34 . . . 120.00 no
C35 C34 H34 . . . 120.00 no
O3 C36 H36A . . . 109.00 no
O3 C36 H36B . . . 109.00 no
O3 C36 H36C . . . 109.00 no
H36A C36 H36B . . . 109.00 no
H36A C36 H36C . . . 110.00 no
H36B C36 H36C . . . 109.00 no

loop_
_geom_bond_atom_site_label_1
_geom_bond_atom_site_label_2
_geom_bond_site_symmetry_1
_geom_bond_site_symmetry_2
_geom_bond_distance
_geom_bond_publ_flag
O1 C22 . . 1.3795(19) no
O1 C23 . . 1.3745(19) no
O2 C29 . . 1.2121(17) no
O3 C35 . . 1.3730(18) no
O3 C36 . . 1.407(3) no
N1 C15 . . 1.4826(16) no
N1 C29 . . 1.3619(17) no
N1 C30 . . 1.4177(17) no
C1 C2 . . 1.434(2) no
C1 C6 . . 1.441(2) no
C1 C14 . . 1.4127(19) no
C2 C3 . . 1.357(2) no
C3 C4 . . 1.407(3) no
C4 C5 . . 1.336(3) no
C5 C6 . . 1.422(3) no
C6 C7 . . 1.387(2) no
C7 C8 . . 1.380(2) no
C8 C9 . . 1.432(2) no
C8 C13 . . 1.4335(18) no
C9 C10 . . 1.338(3) no
C10 C11 . . 1.404(2) no
C11 C12 . . 1.366(2) no
C12 C13 . . 1.430(2) no
C13 C14 . . 1.4183(17) no
C14 C15 . . 1.5115(17) no
C15 C16 . . 1.5949(17) no
C16 C17 . . 1.5038(18) no
C16 C28 . . 1.509(2) no
C16 C29 . . 1.5460(19) no
C17 C18 . . 1.393(2) no
C17 C22 . . 1.384(2) no
C18 C19 . . 1.380(2) no
C19 C20 . . 1.380(3) no
C20 C21 . . 1.364(3) no
C21 C22 . . 1.384(2) no
C23 C24 . . 1.385(2) no
C23 C28 . . 1.382(2) no
C24 C25 . . 1.365(3) no
C25 C26 . . 1.375(3) no
C26 C27 . . 1.376(3) no
C27 C28 . . 1.393(2) no
C30 C31 . . 1.392(2) no
C30 C35 . . 1.3906(19) no
C31 C32 . . 1.380(2) no
C32 C33 . . 1.370(3) no
C33 C34 . . 1.381(2) no
C34 C35 . . 1.383(2) no
C2 H2 . . 0.9300 no
C3 H3 . . 0.9300 no
C4 H4 . . 0.9300 no
C5 H5 . . 0.9300 no
C7 H7 . . 0.9300 no
C9 H9 . . 0.9300 no
C10 H10 . . 0.9300 no
C11 H11 . . 0.9300 no
C12 H12 . . 0.9300 no
C15 H15 . . 0.9800 no
C18 H18 . . 0.9300 no
C19 H19 . . 0.9300 no
C20 H20 . . 0.9300 no
C21 H21 . . 0.9300 no
C24 H24 . . 0.9300 no
C25 H25 . . 0.9300 no
C26 H26 . . 0.9300 no
C27 H27 . . 0.9300 no
C31 H31 . . 0.9300 no
C32 H32 . . 0.9300 no
C33 H33 . . 0.9300 no
C34 H34 . . 0.9300 no
C36 H36A . . 0.9600 no
C36 H36B . . 0.9600 no
C36 H36C . . 0.9600 no

loop_
_geom_contact_atom_site_label_1
_geom_contact_atom_site_label_2
_geom_contact_distance
_geom_contact_site_symmetry_1
_geom_contact_site_symmetry_2
_geom_contact_publ_flag
O2 C31 3.140(2) . . no
O3 C15 2.7559(16) . . no
O3 N1 2.7331(15) . . no
O3 C14 3.0474(16) . . no
O2 H31 2.5500 . . no
O3 H15 2.4400 . . no
N1 O3 2.7331(15) . . no
N1 C2 2.9236(19) . . no
N1 C27 3.336(2) . . no
N1 H2 2.3200 . . no
N1 H27 2.8400 . . no
C1 C18 3.582(2) . . no
C1 C30 3.4600(19) . . no
C2 N1 2.9236(19) . . no
C2 C18 3.546(2) . . no
C2 C30 3.010(2) . . no
C2 C31 3.451(2) . . no
C2 C35 3.479(2) . . no
C5 C33 3.532(3) . 4_564 no
C8 C10 3.448(2) . 3_565 no
C9 C11 3.375(2) . 3_565 no
C9 C10 3.409(2) . 3_565 no
C10 C8 3.448(2) . 3_565 no
C10 C9 3.409(2) . 3_565 no
C10 C10 3.596(2) . 3_565 no
C10 C26 3.518(3) . 4_564 no
C11 C9 3.375(2) . 3_565 no
C12 C16 3.4978(19) . . no
C14 O3 3.0474(16) . . no
C14 C36 3.567(3) . . no
C14 C35 3.5551(18) . . no
C14 C18 3.368(2) . . no
C15 O3 2.7559(16) . . no
C16 C12 3.4978(19) . . no
C18 C14 3.368(2) . . no
C18 C31 3.597(2) . 3_666 no
C18 C2 3.546(2) . . no
C18 C1 3.582(2) . . no
C19 C32 3.567(2) . 3_666 no
C23 C24 3.572(2) . 3_566 no
C23 C25 3.384(2) . 3_566 no
C24 C23 3.572(2) . 3_566 no
C24 C28 3.553(2) . 3_566 no
C25 C23 3.384(2) . 3_566 no
C26 C10 3.518(3) . 4_565 no
C27 N1 3.336(2) . . no
C28 C24 3.553(2) . 3_566 no
C30 C2 3.010(2) . . no
C30 C1 3.4600(19) . . no
C31 C2 3.451(2) . . no
C31 C18 3.597(2) . 3_666 no
C31 O2 3.140(2) . . no
C32 C19 3.567(2) . 3_666 no
C33 C5 3.532(3) . 4_565 no
C35 C14 3.5551(18) . . no
C35 C2 3.479(2) . . no
C36 C14 3.567(3) . . no
C2 H18 2.8300 . . no
C3 H34 3.0100 . 2_645 no
C3 H36B 3.0400 . 2_645 no
C5 H5 3.0900 . 3_665 no
C9 H26 3.0400 . 4_564 no
C10 H26 2.7900 . 4_564 no
C11 H26 2.9300 . 4_564 no
C12 H15 2.5700 . . no
C15 H27 3.0100 . . no
C15 H2 2.8500 . . no
C15 H12 2.5100 . . no
C16 H12 2.9100 . . no
C18 H31 2.8600 . 3_666 no
C19 H32 2.9500 . 3_666 no
C21 H9 2.9100 . 3_565 no
C23 H12 2.9800 . . no
C24 H3 2.9200 . 1_455 no
C27 H15 2.8000 . . no
C27 H36C 3.0300 . 4_565 no
C28 H12 2.8400 . . no
C29 H27 2.6100 . . no
C29 H18 2.7600 . . no
C29 H31 2.7800 . . no
C29 H2 2.8400 . . no
C30 H2 2.5100 . . no
C31 H2 2.8100 . . no
C33 H5 2.7800 . 4_565 no
C34 H36A 2.8200 . . no
C34 H36B 2.8100 . . no
C34 H19 3.0200 . 2_655 no
C34 H5 2.8900 . 4_565 no
C36 H34 2.6200 . . no
C36 H24 3.0600 . 2_555 no
H2 N1 2.3200 . . no
H2 C15 2.8500 . . no
H2 C29 2.8400 . . no
H2 C30 2.5100 . . no
H2 C31 2.8100 . . no
H2 H18 2.3800 . . no
H3 C24 2.9200 . 1_655 no
H3 H24 2.3400 . 1_655 no
H5 H7 2.4200 . . no
H5 C5 3.0900 . 3_665 no
H5 C33 2.7800 . 4_564 no
H5 C34 2.8900 . 4_564 no
H7 H5 2.4200 . . no
H7 H9 2.4600 . . no
H9 H7 2.4600 . . no
H9 C21 2.9100 . 3_565 no
H10 H33 2.4900 . 4_464 no
H12 C15 2.5100 . . no
H12 C16 2.9100 . . no
H12 C23 2.9800 . . no
H12 C28 2.8400 . . no
H12 H15 2.1000 . . no
H15 O3 2.4400 . . no
H15 C12 2.5700 . . no
H15 C27 2.8000 . . no
H15 H12 2.1000 . . no
H18 C2 2.8300 . . no
H18 C29 2.7600 . . no
H18 H2 2.3800 . . no
H18 H31 2.5800 . 3_666 no
H19 C34 3.0200 . 2_645 no
H24 H3 2.3400 . 1_455 no
H24 C36 3.0600 . 2_545 no
H24 H36B 2.4200 . 2_545 no
H26 C9 3.0400 . 4_565 no
H26 C10 2.7900 . 4_565 no
H26 C11 2.9300 . 4_565 no
H27 N1 2.8400 . . no
H27 C15 3.0100 . . no
H27 C29 2.6100 . . no
H31 O2 2.5500 . . no
H31 C29 2.7800 . . no
H31 C18 2.8600 . 3_666 no
H31 H18 2.5800 . 3_666 no
H32 C19 2.9500 . 3_666 no
H33 H10 2.4900 . 4_665 no
H34 C36 2.6200 . . no
H34 H36A 2.5800 . . no
H34 H36B 2.3000 . . no
H34 C3 3.0100 . 2_655 no
H36A C34 2.8200 . . no
H36A H34 2.5800 . . no
H36B C34 2.8100 . . no
H36B H34 2.3000 . . no
H36B C3 3.0400 . 2_655 no
H36B H24 2.4200 . 2_555 no
H36C C27 3.0300 . 4_564 no

loop_
_geom_hbond_atom_site_label_D
_geom_hbond_atom_site_label_H
_geom_hbond_atom_site_label_A
_geom_hbond_site_symmetry_A
_geom_hbond_distance_DH
_geom_hbond_distance_HA
_geom_hbond_distance_DA
_geom_hbond_angle_DHA
_geom_hbond_publ_flag
C2 H2 N1 . 0.93 2.32 2.9236(19) 122 yes
C31 H31 O2 . 0.93 2.55 3.140(2) 122 yes
C5 H5 Cg1 4_564 0.93 2.92 3.597(2) 130 yes
C26 H26 Cg2 4_565 0.93 2.88 3.7180(19) 151 yes

loop_
_geom_torsion_atom_site_label_1
_geom_torsion_atom_site_label_2
_geom_torsion_atom_site_label_3
_geom_torsion_atom_site_label_4
_geom_torsion_site_symmetry_1
_geom_torsion_site_symmetry_2
_geom_torsion_site_symmetry_3
_geom_torsion_site_symmetry_4
_geom_torsion
_geom_torsion_publ_flag
C23 O1 C22 C21 . . . . 164.09(13) no
C22 O1 C23 C24 . . . . -163.94(14) no
C22 O1 C23 C28 . . . . 16.0(2) no
C23 O1 C22 C17 . . . . -15.4(2) no
C36 O3 C35 C34 . . . . 31.5(2) no
C36 O3 C35 C30 . . . . -149.38(16) no
C29 N1 C30 C35 . . . . -164.50(14) no
C29 N1 C15 C16 . . . . 3.02(10) no
C30 N1 C15 C14 . . . . 56.11(18) no
C29 N1 C30 C31 . . . . 19.3(2) no
C30 N1 C15 C16 . . . . -178.59(13) no
C15 N1 C30 C35 . . . . 17.7(2) no
C15 N1 C29 C16 . . . . -3.11(10) no
C30 N1 C29 C16 . . . . 178.51(13) no
C29 N1 C15 C14 . . . . -122.28(12) no
C15 N1 C29 O2 . . . . 179.35(17) no
C15 N1 C30 C31 . . . . -158.49(13) no
C30 N1 C29 O2 . . . . 1.0(3) no
C2 C1 C14 C13 . . . . -173.20(13) no
C6 C1 C14 C15 . . . . -166.21(12) no
C14 C1 C6 C5 . . . . 173.86(14) no
C14 C1 C6 C7 . . . . -5.2(2) no
C2 C1 C6 C7 . . . . 175.67(14) no
C2 C1 C6 C5 . . . . -5.3(2) no
C6 C1 C14 C13 . . . . 7.72(19) no
C14 C1 C2 C3 . . . . -173.76(15) no
C2 C1 C14 C15 . . . . 12.9(2) no
C6 C1 C2 C3 . . . . 5.3(2) no
C1 C2 C3 C4 . . . . -1.7(3) no
C2 C3 C4 C5 . . . . -2.2(3) no
C3 C4 C5 C6 . . . . 2.1(3) no
C4 C5 C6 C1 . . . . 1.8(3) no
C4 C5 C6 C7 . . . . -179.22(18) no
C5 C6 C7 C8 . . . . -179.57(16) no
C1 C6 C7 C8 . . . . -0.6(2) no
C6 C7 C8 C13 . . . . 3.6(2) no
C6 C7 C8 C9 . . . . -177.04(15) no
C7 C8 C13 C14 . . . . -0.9(2) no
C9 C8 C13 C12 . . . . 0.06(19) no
C7 C8 C13 C12 . . . . 179.46(13) no
C13 C8 C9 C10 . . . . -0.7(2) no
C7 C8 C9 C10 . . . . 179.95(16) no
C9 C8 C13 C14 . . . . 179.71(13) no
C8 C9 C10 C11 . . . . 0.7(3) no
C9 C10 C11 C12 . . . . -0.1(3) no
C10 C11 C12 C13 . . . . -0.5(2) no
C11 C12 C13 C8 . . . . 0.5(2) no
C11 C12 C13 C14 . . . . -179.15(14) no
C12 C13 C14 C15 . . . . -10.64(18) no
C8 C13 C14 C15 . . . . 169.73(11) no
C12 C13 C14 C1 . . . . 174.82(12) no
C8 C13 C14 C1 . . . . -4.80(18) no
C1 C14 C15 C16 . . . . -96.93(16) no
C13 C14 C15 N1 . . . . -164.56(11) no
C13 C14 C15 C16 . . . . 88.90(14) no
C1 C14 C15 N1 . . . . 9.61(19) no
N1 C15 C16 C17 . . . . -120.38(12) no
N1 C15 C16 C28 . . . . 108.45(11) no
C14 C15 C16 C17 . . . . 3.56(18) no
N1 C15 C16 C29 . . . . -2.66(9) no
C14 C15 C16 C28 . . . . -127.61(12) no
C14 C15 C16 C29 . . . . 121.28(12) no
C29 C16 C28 C27 . . . . 31.69(17) no
C15 C16 C29 O2 . . . . -179.64(17) no
C15 C16 C28 C23 . . . . 117.93(13) no
C15 C16 C28 C27 . . . . -60.86(16) no
C28 C16 C17 C22 . . . . 17.30(16) no
C29 C16 C17 C18 . . . . -33.39(18) no
C29 C16 C17 C22 . . . . 147.33(13) no
C15 C16 C17 C18 . . . . 65.15(17) no
C17 C16 C28 C23 . . . . -16.74(17) no
C17 C16 C28 C27 . . . . 164.47(13) no
C29 C16 C28 C23 . . . . -149.52(13) no
C28 C16 C17 C18 . . . . -163.42(13) no
C15 C16 C17 C22 . . . . -114.14(14) no
C28 C16 C29 N1 . . . . -108.37(11) no
C17 C16 C29 O2 . . . . -60.7(2) no
C17 C16 C29 N1 . . . . 121.83(12) no
C15 C16 C29 N1 . . . . 2.89(10) no
C28 C16 C29 O2 . . . . 69.1(2) no
C16 C17 C22 C21 . . . . 178.37(13) no
C18 C17 C22 O1 . . . . 178.49(13) no
C16 C17 C18 C19 . . . . -178.29(14) no
C22 C17 C18 C19 . . . . 1.0(2) no
C16 C17 C22 O1 . . . . -2.2(2) no
C18 C17 C22 C21 . . . . -1.0(2) no
C17 C18 C19 C20 . . . . -0.1(3) no
C18 C19 C20 C21 . . . . -1.0(3) no
C19 C20 C21 C22 . . . . 1.0(2) no
C20 C21 C22 O1 . . . . -179.54(14) no
C20 C21 C22 C17 . . . . -0.1(2) no
O1 C23 C28 C16 . . . . 0.9(2) no
C24 C23 C28 C16 . . . . -179.17(14) no
C24 C23 C28 C27 . . . . -0.3(2) no
C28 C23 C24 C25 . . . . 0.1(3) no
O1 C23 C24 C25 . . . . -179.92(15) no
O1 C23 C28 C27 . . . . 179.73(13) no
C23 C24 C25 C26 . . . . 0.0(3) no
C24 C25 C26 C27 . . . . 0.1(3) no
C25 C26 C27 C28 . . . . -0.3(3) no
C26 C27 C28 C16 . . . . 179.23(14) no
C26 C27 C28 C23 . . . . 0.4(2) no
N1 C30 C31 C32 . . . . 174.71(14) no
N1 C30 C35 C34 . . . . -173.82(13) no
C35 C30 C31 C32 . . . . -1.5(2) no
N1 C30 C35 O3 . . . . 7.05(19) no
C31 C30 C35 C34 . . . . 2.4(2) no
C31 C30 C35 O3 . . . . -176.78(13) no
C30 C31 C32 C33 . . . . -0.4(2) no
C31 C32 C33 C34 . . . . 1.4(3) no
C32 C33 C34 C35 . . . . -0.5(3) no
C33 C34 C35 C30 . . . . -1.4(2) no
C33 C34 C35 O3 . . . . 177.71(15) no
